data_7011753
loop_
_publ_author_name
'Demirhan, Funda'
'Gun, Jenny'
'Lev, Ovadia'
'Modestov, Alexandre'
'Poli, Rinaldo'
'Richard, Philippe'

_publ_section_title
;
 High oxidation state aqueous organometallics. Formation and structure
 of an oxo-centred Cp*MoV trinuclear cation by chemical reduction of
 Cp*2Mo2O5
;
_journal_issue 10
_journal_name_full 'Journal of the Chemical Society, Dalton Transactions'
_journal_page_first 2109
_journal_paper_doi 10.1039/b203583a
_journal_year 2002
_chemical_formula_moiety 'C36 H45 O10 F9 Mo3,0.5(C12 O12 F18 Zn2)'
_chemical_formula_sum 'C42 H45 F18 Mo3 O16 Zn'
_chemical_formula_weight 1500.97
_chemical_name_systematic
; 
? 
;
_space_group_IT_number 14
_symmetry_cell_setting monoclinic
_symmetry_space_group_name_Hall '-P 2yn'
_symmetry_space_group_name_H-M 'P 1 21/n 1'
_atom_sites_solution_hydrogens difmap
_atom_sites_solution_primary patterson
_atom_sites_solution_secondary difmap
_audit_creation_method SHELXL-97
_cell_angle_alpha 90.00
_cell_angle_beta 95.767(1)
_cell_angle_gamma 90.00
_cell_formula_units_Z 4
_cell_length_a 11.8671(1)
_cell_length_b 11.7975(1)
_cell_length_c 37.6903(5)
_cell_measurement_reflns_used 10806
_cell_measurement_temperature 110(2)
_cell_measurement_theta_max 27
_cell_measurement_theta_min 1
_cell_volume 5250.01(9)
_computing_cell_refinement 'DENZO-SMN (Otwinowski & Minor, 1997)'
_computing_data_collection 'KappaCCD Server Software (Nonius,1997)'
_computing_data_reduction 'DENZO-SMN (Otwinowski & Minor, 1997)'
_computing_molecular_graphics 'ORTEPIII (Burnett, 1996)'
_computing_publication_material 'SHELXL97 and WinGX (Farrugia, 1999)'
_computing_structure_refinement 'SHELXL-97 (Sheldrick, 1997)'
_computing_structure_solution 'SHELXS-97 (Sheldrick, 1997)'
_diffrn_ambient_temperature 110(2)
_diffrn_measured_fraction_theta_full 0.996
_diffrn_measured_fraction_theta_max 0.996
_diffrn_measurement_device_type KappaCCD
_diffrn_measurement_method '\f scans (\k = 0) + additional \w scans'
_diffrn_radiation_monochromator graphite
_diffrn_radiation_source 'fine-focus sealed tube'
_diffrn_radiation_type MoK\a
_diffrn_radiation_wavelength 0.71073
_diffrn_reflns_av_R_equivalents 0.0394
_diffrn_reflns_av_sigmaI/netI 0.0658
_diffrn_reflns_limit_h_max 15
_diffrn_reflns_limit_h_min -15
_diffrn_reflns_limit_k_max 14
_diffrn_reflns_limit_k_min -15
_diffrn_reflns_limit_l_max 48
_diffrn_reflns_limit_l_min -48
_diffrn_reflns_number 20526
_diffrn_reflns_theta_full 27.09
_diffrn_reflns_theta_max 27.09
_diffrn_reflns_theta_min 2.46
_diffrn_standards_number 0
_exptl_absorpt_coefficient_mu 1.281
_exptl_absorpt_correction_type none
_exptl_crystal_density_diffrn 1.899
_exptl_crystal_density_method 'not measured'
_exptl_crystal_description prism
_exptl_crystal_F_000 2972
_exptl_crystal_size_max 0.21
_exptl_crystal_size_mid 0.14
_exptl_crystal_size_min 0.04
_refine_diff_density_max 0.629
_refine_diff_density_min -0.933
_refine_diff_density_rms 0.115
_refine_ls_extinction_method none
_refine_ls_goodness_of_fit_ref 1.032
_refine_ls_hydrogen_treatment riding
_refine_ls_matrix_type full
_refine_ls_number_parameters 749
_refine_ls_number_reflns 11521
_refine_ls_number_restraints 12
_refine_ls_restrained_S_all 1.039
_refine_ls_R_factor_all 0.0706
_refine_ls_R_factor_gt 0.0414
_refine_ls_shift/su_max 0.001
_refine_ls_shift/su_mean 0.000
_refine_ls_structure_factor_coef Fsqd
_refine_ls_weighting_details 'calc w=1/[\s^2^(Fo^2^)+(0.0409P)^2^+2.7984P] where P=(Fo^2^+2Fc^2^)/3'
_refine_ls_weighting_scheme calc
_refine_ls_wR_factor_gt 0.0866
_refine_ls_wR_factor_ref 0.0965
_reflns_number_gt 8375
_reflns_number_total 11521
_reflns_threshold_expression >2sigma(I)
_cod_data_source_file b203583a.txt
_cod_data_source_block fa4
_cod_depositor_comments
;
The following automatic conversions were performed:
'_atom_site_symetry_multiplicity' tag replaced with
'_atom_site_symmetry_multiplicity'.

Automatic conversion script
Id: cif_correct_tags 1440 2010-10-19 06:21:57Z saulius 
;
_cod_original_cell_volume 5250.02(9)
_cod_original_sg_symbol_H-M 'P 21/n'
_cod_database_code 7011753

loop_
_symmetry_equiv_pos_as_xyz
'x, y, z'
'-x+1/2, y+1/2, -z+1/2'
'-x, -y, -z'
'x-1/2, -y-1/2, z-1/2'

loop_
_atom_site_label
_atom_site_type_symbol
_atom_site_fract_x
_atom_site_fract_y
_atom_site_fract_z
_atom_site_U_iso_or_equiv
_atom_site_adp_type
_atom_site_occupancy
_atom_site_symmetry_multiplicity
_atom_site_calc_flag
_atom_site_refinement_flags
_atom_site_disorder_assembly
_atom_site_disorder_group
Mo1 Mo 0.09134(3) 0.11915(3) 0.121001(8) 0.01711(8) Uani 1 1 d . . .
Mo2 Mo 0.08578(3) -0.13874(3) 0.140135(8) 0.01815(8) Uani 1 1 d . . .
Mo3 Mo -0.10229(3) 0.02349(3) 0.163050(8) 0.02025(9) Uani 1 1 d . . .
Zn Zn -0.02890(4) -0.00778(4) 0.457286(12) 0.03040(13) Uani 1 1 d . . .
F1 F 0.1356(2) 0.3962(2) 0.21404(6) 0.0427(6) Uani 1 1 d . . .
F2 F 0.0984(3) 0.2676(2) 0.25176(6) 0.0567(8) Uani 1 1 d . . .
F3 F -0.0336(2) 0.3764(2) 0.22730(7) 0.0498(7) Uani 1 1 d . . .
F4 F 0.4744(2) 0.1044(2) 0.17318(7) 0.0481(7) Uani 1 1 d . . .
F5 F 0.4782(2) -0.0775(2) 0.17852(9) 0.0637(9) Uani 1 1 d . . .
F6 F 0.4021(2) 0.0239(2) 0.21648(7) 0.0564(8) Uani 1 1 d . . .
F7 F 0.1412(2) -0.2432(3) 0.26217(6) 0.0522(8) Uani 1 1 d . . .
F8 F -0.0273(2) -0.1944(3) 0.27267(6) 0.0500(7) Uani 1 1 d . . .
F9 F 0.1081(2) -0.0720(3) 0.27590(6) 0.0512(7) Uani 1 1 d . . .
F10 F -0.0134(3) -0.0340(3) 0.33539(7) 0.0619(9) Uani 1 1 d . . .
F11 F -0.0490(3) 0.1395(2) 0.34621(8) 0.0626(9) Uani 1 1 d . . .
F12 F -0.1817(3) 0.0309(3) 0.32319(8) 0.0696(10) Uani 1 1 d . . .
F13 F 0.3675(2) -0.1428(2) 0.49470(7) 0.0525(8) Uani 1 1 d . . .
F14 F 0.3939(2) 0.0279(3) 0.51356(7) 0.0572(8) Uani 1 1 d . . .
F15 F 0.3590(2) -0.0047(2) 0.45743(6) 0.0417(6) Uani 1 1 d . . .
O1 O 0.0686(2) 0.0164(2) 0.16275(6) 0.0169(5) Uani 1 1 d . . .
O2 O -0.0722(2) 0.1168(2) 0.12267(6) 0.0214(6) Uani 1 1 d . . .
O3 O 0.1042(2) -0.0339(2) 0.10133(6) 0.0213(6) Uani 1 1 d . . .
O4 O -0.0763(2) -0.1225(2) 0.14093(6) 0.0228(6) Uani 1 1 d . . .
O5 O -0.0448(2) 0.1662(2) 0.19665(6) 0.0241(6) Uani 1 1 d . . .
O6 O 0.0930(2) 0.2385(2) 0.16576(6) 0.0225(6) Uani 1 1 d . . .
O7 O 0.2624(2) 0.0947(2) 0.14608(6) 0.0216(6) Uani 1 1 d . . .
O8 O 0.2599(2) -0.0927(2) 0.15901(6) 0.0227(6) Uani 1 1 d . . .
O9 O 0.0919(2) -0.1762(2) 0.19688(6) 0.0213(6) Uani 1 1 d . . .
O10 O -0.0467(2) -0.0617(2) 0.21345(6) 0.0234(6) Uani 1 1 d . . .
O11 O -0.0311(3) 0.0025(3) 0.40623(7) 0.0414(8) Uani 1 1 d . . .
O12 O -0.2134(3) -0.0256(4) 0.38872(9) 0.0667(12) Uani 1 1 d . . .
O13 O 0.1451(3) -0.0298(4) 0.46607(8) 0.0758(14) Uani 1 1 d . . .
O14 O -0.0422(3) -0.1719(3) 0.47211(9) 0.0583(10) Uani 1 1 d . . .
O15 O -0.0057(4) -0.1603(3) 0.53054(9) 0.0854(16) Uani 1 1 d . . .
O16 O 0.1815(3) -0.0181(4) 0.52410(8) 0.0622(12) Uani 1 1 d . . .
C1 C 0.0299(4) 0.1989(4) 0.06472(10) 0.0295(10) Uani 1 1 d . . .
C2 C 0.1355(4) 0.1495(3) 0.05982(11) 0.0323(10) Uani 1 1 d . . .
C3 C 0.2198(3) 0.2058(4) 0.08192(10) 0.0309(10) Uani 1 1 d . . .
C4 C 0.1686(3) 0.2909(3) 0.10085(10) 0.0275(9) Uani 1 1 d . . .
C5 C 0.0499(3) 0.2877(3) 0.08991(10) 0.0249(9) Uani 1 1 d . . .
C6 C -0.0815(4) 0.1665(5) 0.04509(12) 0.0535(15) Uani 1 1 d . . .
H6A H -0.0755 0.1685 0.0199 0.080 Uiso 1 1 calc R . .
H6B H -0.1387 0.2190 0.0509 0.080 Uiso 1 1 calc R . .
H6C H -0.1016 0.0914 0.0519 0.080 Uiso 1 1 calc R . .
C7 C 0.1571(5) 0.0588(4) 0.03359(12) 0.0604(17) Uani 1 1 d . . .
H7A H 0.1915 0.0916 0.0140 0.091 Uiso 1 1 calc R . .
H7B H 0.0868 0.0236 0.0249 0.091 Uiso 1 1 calc R . .
H7C H 0.2070 0.0028 0.0451 0.091 Uiso 1 1 calc R . .
C8 C 0.3449(4) 0.1854(5) 0.08340(14) 0.0592(16) Uani 1 1 d . . .
H8A H 0.3763 0.2320 0.0660 0.089 Uiso 1 1 calc R . .
H8B H 0.3585 0.1070 0.0784 0.089 Uiso 1 1 calc R . .
H8C H 0.3799 0.2040 0.1067 0.089 Uiso 1 1 calc R . .
C9 C 0.2298(4) 0.3771(4) 0.12438(12) 0.0508(14) Uani 1 1 d . . .
H9A H 0.2800 0.3396 0.1422 0.076 Uiso 1 1 calc R . .
H9B H 0.1761 0.4217 0.1357 0.076 Uiso 1 1 calc R . .
H9C H 0.2728 0.4256 0.1103 0.076 Uiso 1 1 calc R . .
C10 C -0.0383(4) 0.3693(4) 0.10067(12) 0.0463(13) Uani 1 1 d . . .
H10A H -0.0472 0.4303 0.0838 0.069 Uiso 1 1 calc R . .
H10B H -0.0147 0.3992 0.1239 0.069 Uiso 1 1 calc R . .
H10C H -0.1092 0.3304 0.1012 0.069 Uiso 1 1 calc R . .
C11 C 0.0983(4) -0.2641(3) 0.08910(10) 0.0331(10) Uani 1 1 d . . .
C12 C 0.1993(4) -0.2734(3) 0.11222(11) 0.0305(10) Uani 1 1 d . . .
C13 C 0.1710(3) -0.3172(3) 0.14561(10) 0.0253(9) Uani 1 1 d . . .
C14 C 0.0517(3) -0.3363(3) 0.14223(10) 0.0262(9) Uani 1 1 d . . .
C15 C 0.0078(4) -0.3036(3) 0.10742(11) 0.0309(10) Uani 1 1 d . . .
C16 C 0.0875(5) -0.2248(4) 0.05105(11) 0.0515(14) Uani 1 1 d . . .
H16A H 0.0528 -0.2833 0.0360 0.077 Uiso 1 1 calc R . .
H16B H 0.1613 -0.2082 0.0440 0.077 Uiso 1 1 calc R . .
H16C H 0.0415 -0.1578 0.0488 0.077 Uiso 1 1 calc R . .
C17 C 0.3158(4) -0.2477(4) 0.10237(12) 0.0453(12) Uani 1 1 d . . .
H17A H 0.3412 -0.3086 0.0883 0.068 Uiso 1 1 calc R . .
H17B H 0.3668 -0.2393 0.1237 0.068 Uiso 1 1 calc R . .
H17C H 0.3141 -0.1786 0.0889 0.068 Uiso 1 1 calc R . .
C18 C 0.2540(4) -0.3490(4) 0.17656(11) 0.0329(10) Uani 1 1 d . . .
H18A H 0.2151 -0.3565 0.1976 0.049 Uiso 1 1 calc R . .
H18B H 0.3108 -0.2912 0.1803 0.049 Uiso 1 1 calc R . .
H18C H 0.2892 -0.4198 0.1717 0.049 Uiso 1 1 calc R . .
C19 C -0.0180(4) -0.3864(4) 0.16927(11) 0.0365(11) Uani 1 1 d . . .
H19A H -0.0783 -0.3353 0.1734 0.055 Uiso 1 1 calc R . .
H19B H 0.0289 -0.3986 0.1912 0.055 Uiso 1 1 calc R . .
H19C H -0.0493 -0.4574 0.1606 0.055 Uiso 1 1 calc R . .
C20 C -0.1122(4) -0.3140(4) 0.09161(14) 0.0527(14) Uani 1 1 d . . .
H20A H -0.1209 -0.3822 0.0777 0.079 Uiso 1 1 calc R . .
H20B H -0.1315 -0.2498 0.0766 0.079 Uiso 1 1 calc R . .
H20C H -0.1612 -0.3166 0.1104 0.079 Uiso 1 1 calc R . .
C21 C -0.2923(3) -0.0361(5) 0.14220(11) 0.0420(13) Uani 1 1 d . . .
C22 C -0.2696(3) -0.0586(4) 0.17946(10) 0.0272(9) Uani 1 1 d . . .
C23 C -0.2547(3) 0.0480(4) 0.19687(10) 0.0266(9) Uani 1 1 d . . .
C24 C -0.2674(3) 0.1349(4) 0.17063(12) 0.0361(11) Uani 1 1 d . . .
C25 C -0.2909(3) 0.0829(5) 0.13719(12) 0.0417(13) Uani 1 1 d . . .
C26 C -0.3216(4) -0.1240(6) 0.11416(14) 0.072(2) Uani 1 1 d . . .
H26A H -0.4023 -0.1263 0.1085 0.109 Uiso 1 1 calc R . .
H26B H -0.2954 -0.1968 0.1229 0.109 Uiso 1 1 calc R . .
H26C H -0.2860 -0.1054 0.0931 0.109 Uiso 1 1 calc R . .
C27 C -0.2712(3) -0.1722(4) 0.19713(12) 0.0381(11) Uani 1 1 d . . .
H27A H -0.3481 -0.1936 0.1996 0.057 Uiso 1 1 calc R . .
H27B H -0.2294 -0.1684 0.2203 0.057 Uiso 1 1 calc R . .
H27C H -0.2371 -0.2274 0.1828 0.057 Uiso 1 1 calc R . .
C28 C -0.2408(4) 0.0676(4) 0.23634(10) 0.0343(10) Uani 1 1 d . . .
H28A H -0.3122 0.0900 0.2441 0.052 Uiso 1 1 calc R . .
H28B H -0.1860 0.1264 0.2419 0.052 Uiso 1 1 calc R . .
H28C H -0.2155 -0.0010 0.2483 0.052 Uiso 1 1 calc R . .
C29 C -0.2669(4) 0.2596(4) 0.17725(14) 0.0518(14) Uani 1 1 d . . .
H29A H -0.2276 0.2972 0.1595 0.078 Uiso 1 1 calc R . .
H29B H -0.2292 0.2751 0.2005 0.078 Uiso 1 1 calc R . .
H29C H -0.3434 0.2869 0.1760 0.078 Uiso 1 1 calc R . .
C30 C -0.3160(4) 0.1425(6) 0.10214(13) 0.072(2) Uani 1 1 d . . .
H30A H -0.3940 0.1654 0.0993 0.108 Uiso 1 1 calc R . .
H30B H -0.3016 0.0922 0.0831 0.108 Uiso 1 1 calc R . .
H30C H -0.2684 0.2082 0.1016 0.108 Uiso 1 1 calc R . .
C31 C 0.0336(3) 0.2329(3) 0.19132(9) 0.0220(8) Uani 1 1 d . . .
C32 C 0.0600(4) 0.3198(4) 0.22151(10) 0.0300(10) Uani 1 1 d . . .
C33 C 0.3007(3) 0.0043(3) 0.15991(10) 0.0217(8) Uani 1 1 d . . .
C34 C 0.4162(3) 0.0138(4) 0.18175(13) 0.0355(11) Uani 1 1 d . . .
C35 C 0.0334(3) -0.1302(3) 0.21852(10) 0.0227(8) Uani 1 1 d . . .
C36 C 0.0643(3) -0.1611(4) 0.25785(10) 0.0306(10) Uani 1 1 d . . .
C37 C -0.1171(4) -0.0002(4) 0.38450(12) 0.0341(10) Uani 1 1 d . . .
C38 C -0.0909(4) 0.0344(4) 0.34720(11) 0.0348(10) Uani 1 1 d . . .
C39 C 0.2057(4) -0.0268(4) 0.49354(11) 0.0321(10) Uani 1 1 d . . .
C40 C 0.3331(4) -0.0360(4) 0.48964(11) 0.0339(10) Uani 1 1 d . . .
C41 C -0.0297(4) -0.2094(4) 0.50274(13) 0.0382(11) Uani 1 1 d . A .
C42 C -0.0423(5) -0.3365(4) 0.50578(13) 0.0503(13) Uani 1 1 d D . .
F16 F -0.0258(6) -0.3780(4) 0.53831(11) 0.0609(15) Uani 0.764(8) 1 d PD A 1
F17 F -0.1563(4) -0.3650(4) 0.49695(16) 0.096(2) Uani 0.764(8) 1 d PD A 1
F18 F 0.0104(6) -0.3921(3) 0.48341(16) 0.104(3) Uani 0.764(8) 1 d PD A 1
F16* F -0.0787(14) -0.3740(18) 0.5340(4) 0.071(7) Uiso 0.236(8) 1 d PD A 2
F17* F -0.0790(14) -0.3942(12) 0.4798(3) 0.061(5) Uiso 0.236(8) 1 d PD A 2
F18* F 0.0779(8) -0.3768(11) 0.5113(4) 0.056(5) Uiso 0.236(8) 1 d PD A 2

loop_
_atom_site_aniso_label
_atom_site_aniso_U_11
_atom_site_aniso_U_22
_atom_site_aniso_U_33
_atom_site_aniso_U_23
_atom_site_aniso_U_13
_atom_site_aniso_U_12
Mo1 0.01984(16) 0.01512(18) 0.01711(16) 0.00049(13) 0.00540(12) 0.00065(13)
Mo2 0.02232(17) 0.01474(18) 0.01778(17) -0.00018(13) 0.00397(12) -0.00022(13)
Mo3 0.01641(16) 0.0252(2) 0.01974(17) 0.00338(14) 0.00449(12) 0.00159(13)
Zn 0.0296(3) 0.0389(3) 0.0234(2) -0.0011(2) 0.0063(2) -0.0016(2)
F1 0.0555(17) 0.0341(16) 0.0400(15) -0.0138(12) 0.0117(12) -0.0113(13)
F2 0.098(2) 0.0431(18) 0.0245(14) -0.0003(12) -0.0161(14) 0.0018(16)
F3 0.0501(16) 0.0476(18) 0.0543(17) -0.0261(14) 0.0178(13) 0.0056(14)
F4 0.0257(13) 0.0408(17) 0.076(2) 0.0147(14) -0.0049(12) -0.0120(12)
F5 0.0255(14) 0.0431(18) 0.121(3) 0.0034(18) -0.0025(15) 0.0103(13)
F6 0.0586(19) 0.064(2) 0.0415(17) 0.0116(15) -0.0180(14) -0.0119(15)
F7 0.0606(18) 0.065(2) 0.0311(14) 0.0153(13) 0.0065(12) 0.0315(16)
F8 0.0440(15) 0.077(2) 0.0307(14) 0.0194(14) 0.0142(12) -0.0008(14)
F9 0.0578(18) 0.067(2) 0.0269(14) -0.0120(14) -0.0069(12) 0.0003(15)
F10 0.070(2) 0.077(2) 0.0429(16) -0.0159(16) 0.0264(15) 0.0009(17)
F11 0.081(2) 0.0421(19) 0.0608(19) 0.0150(15) -0.0112(16) -0.0215(16)
F12 0.072(2) 0.076(2) 0.0537(19) 0.0117(17) -0.0275(16) -0.0104(18)
F13 0.0560(18) 0.0484(19) 0.0531(17) 0.0006(14) 0.0054(14) 0.0267(15)
F14 0.0321(15) 0.088(2) 0.0514(17) -0.0385(16) 0.0046(12) -0.0086(15)
F15 0.0357(14) 0.0553(18) 0.0361(14) -0.0046(12) 0.0130(11) -0.0041(12)
O1 0.0197(12) 0.0170(14) 0.0145(12) -0.0009(10) 0.0038(10) -0.0009(10)
O2 0.0194(13) 0.0234(15) 0.0213(13) 0.0026(11) 0.0013(10) 0.0026(11)
O3 0.0282(14) 0.0179(15) 0.0186(13) -0.0023(11) 0.0062(11) 0.0001(11)
O4 0.0222(13) 0.0260(16) 0.0198(13) 0.0023(11) 0.0012(10) -0.0040(11)
O5 0.0265(14) 0.0235(16) 0.0232(14) -0.0002(12) 0.0071(11) 0.0040(12)
O6 0.0309(15) 0.0173(15) 0.0198(13) -0.0006(11) 0.0057(11) 0.0020(11)
O7 0.0181(13) 0.0207(15) 0.0271(14) 0.0030(12) 0.0069(11) -0.0004(11)
O8 0.0216(13) 0.0213(15) 0.0259(14) -0.0004(12) 0.0063(11) 0.0027(11)
O9 0.0254(14) 0.0190(15) 0.0199(13) -0.0004(11) 0.0036(11) 0.0021(11)
O10 0.0208(14) 0.0277(16) 0.0226(14) 0.0052(12) 0.0064(11) 0.0022(12)
O11 0.0334(17) 0.064(2) 0.0267(16) 0.0000(15) 0.0037(14) 0.0002(15)
O12 0.038(2) 0.112(4) 0.053(2) -0.030(2) 0.0160(17) -0.020(2)
O13 0.0238(18) 0.172(5) 0.0306(19) -0.022(2) -0.0015(15) -0.001(2)
O14 0.095(3) 0.041(2) 0.035(2) 0.0035(17) -0.0082(19) 0.002(2)
O15 0.180(5) 0.049(3) 0.029(2) -0.0092(18) 0.019(2) -0.039(3)
O16 0.0358(19) 0.123(4) 0.0290(18) 0.003(2) 0.0082(15) 0.028(2)
C1 0.039(2) 0.031(3) 0.019(2) 0.0116(18) 0.0030(17) -0.0106(19)
C2 0.056(3) 0.017(2) 0.027(2) 0.0031(18) 0.023(2) 0.000(2)
C3 0.034(2) 0.032(3) 0.030(2) 0.0127(19) 0.0155(18) 0.0072(19)
C4 0.036(2) 0.024(2) 0.024(2) 0.0048(17) 0.0103(17) -0.0080(18)
C5 0.036(2) 0.018(2) 0.023(2) 0.0082(17) 0.0127(17) 0.0077(17)
C6 0.055(3) 0.076(4) 0.027(2) 0.012(3) -0.005(2) -0.026(3)
C7 0.123(5) 0.032(3) 0.033(3) -0.003(2) 0.042(3) -0.002(3)
C8 0.040(3) 0.082(4) 0.061(3) 0.038(3) 0.029(2) 0.017(3)
C9 0.073(4) 0.042(3) 0.037(3) 0.000(2) 0.004(2) -0.034(3)
C10 0.061(3) 0.041(3) 0.041(3) 0.016(2) 0.025(2) 0.025(2)
C11 0.062(3) 0.013(2) 0.024(2) -0.0064(17) 0.002(2) 0.001(2)
C12 0.045(3) 0.019(2) 0.030(2) -0.0053(18) 0.0144(19) 0.0048(19)
C13 0.039(2) 0.013(2) 0.025(2) 0.0001(16) 0.0051(17) 0.0057(17)
C14 0.037(2) 0.011(2) 0.031(2) -0.0027(17) 0.0036(18) -0.0029(17)
C15 0.045(3) 0.015(2) 0.032(2) -0.0065(18) -0.0036(19) -0.0026(18)
C16 0.100(4) 0.026(3) 0.027(2) -0.006(2) 0.001(3) -0.004(3)
C17 0.060(3) 0.033(3) 0.048(3) -0.007(2) 0.029(2) 0.000(2)
C18 0.040(2) 0.026(2) 0.032(2) 0.0000(19) 0.0036(19) 0.0096(19)
C19 0.049(3) 0.022(2) 0.040(3) -0.001(2) 0.013(2) -0.007(2)
C20 0.057(3) 0.030(3) 0.064(3) -0.009(3) -0.023(3) -0.004(2)
C21 0.014(2) 0.082(4) 0.030(2) -0.005(3) 0.0002(17) -0.002(2)
C22 0.0130(18) 0.038(3) 0.032(2) 0.0015(19) 0.0079(16) -0.0024(17)
C23 0.0149(18) 0.035(3) 0.032(2) 0.0086(19) 0.0113(16) 0.0063(17)
C24 0.019(2) 0.048(3) 0.043(3) 0.018(2) 0.0114(18) 0.0091(19)
C25 0.013(2) 0.074(4) 0.039(3) 0.022(3) 0.0039(18) 0.007(2)
C26 0.028(3) 0.132(6) 0.056(3) -0.040(4) -0.002(2) -0.010(3)
C27 0.025(2) 0.034(3) 0.055(3) -0.004(2) 0.007(2) -0.0039(19)
C28 0.032(2) 0.038(3) 0.036(2) 0.001(2) 0.0174(19) 0.004(2)
C29 0.029(2) 0.044(3) 0.087(4) 0.026(3) 0.027(2) 0.018(2)
C30 0.029(3) 0.134(6) 0.053(3) 0.051(4) 0.008(2) 0.017(3)
C31 0.028(2) 0.019(2) 0.0191(19) 0.0025(16) 0.0015(16) 0.0098(17)
C32 0.039(2) 0.027(2) 0.025(2) -0.0015(18) 0.0063(18) 0.0044(19)
C33 0.0186(19) 0.025(2) 0.022(2) 0.0000(17) 0.0059(15) 0.0016(16)
C34 0.024(2) 0.027(3) 0.055(3) 0.005(2) 0.005(2) -0.0048(18)
C35 0.0201(19) 0.026(2) 0.022(2) 0.0057(17) 0.0028(16) -0.0040(17)
C36 0.030(2) 0.038(3) 0.024(2) 0.002(2) 0.0072(18) 0.009(2)
C37 0.032(2) 0.032(3) 0.038(3) -0.008(2) 0.003(2) -0.0012(19)
C38 0.044(3) 0.029(3) 0.030(2) 0.001(2) -0.006(2) -0.002(2)
C39 0.030(2) 0.034(3) 0.033(2) -0.002(2) 0.0080(19) -0.0009(19)
C40 0.032(2) 0.041(3) 0.028(2) -0.010(2) 0.0028(18) 0.005(2)
C41 0.039(3) 0.036(3) 0.041(3) 0.000(2) 0.016(2) -0.001(2)
C42 0.073(4) 0.042(3) 0.038(3) -0.002(2) 0.020(3) -0.010(3)
F16 0.100(5) 0.037(3) 0.044(3) 0.0068(18) -0.003(3) 0.006(3)
F17 0.078(4) 0.071(4) 0.134(5) 0.027(3) -0.018(3) -0.041(3)
F18 0.193(8) 0.030(3) 0.109(5) -0.005(2) 0.121(5) 0.005(3)

loop_
_atom_type_symbol
_atom_type_description
_atom_type_scat_dispersion_real
_atom_type_scat_dispersion_imag
_atom_type_scat_source
C C 0.0033 0.0016 'International Tables Vol C Tables 4.2.6.8 and 6.1.1.4'
H H 0.0000 0.0000 'International Tables Vol C Tables 4.2.6.8 and 6.1.1.4'
F F 0.0171 0.0103 'International Tables Vol C Tables 4.2.6.8 and 6.1.1.4'
Mo Mo -1.6832 0.6857 'International Tables Vol C Tables 4.2.6.8 and 6.1.1.4'
O O 0.0106 0.0060 'International Tables Vol C Tables 4.2.6.8 and 6.1.1.4'
Zn Zn 0.2839 1.4301 'International Tables Vol C Tables 4.2.6.8 and 6.1.1.4'

loop_
_geom_angle_atom_site_label_1
_geom_angle_atom_site_label_2
_geom_angle_atom_site_label_3
_geom_angle
_geom_angle_site_symmetry_1
_geom_angle_site_symmetry_3
_geom_angle_publ_flag
O2 Mo1 O3 96.61(10) . . ?
O2 Mo1 O1 75.87(10) . . ?
O3 Mo1 O1 76.39(10) . . ?
O2 Mo1 O7 151.07(10) . . ?
O3 Mo1 O7 86.41(10) . . ?
O1 Mo1 O7 76.94(9) . . ?
O2 Mo1 O6 85.20(10) . . ?
O3 Mo1 O6 152.21(10) . . ?
O1 Mo1 O6 77.20(9) . . ?
O7 Mo1 O6 79.32(9) . . ?
O2 Mo1 C5 82.40(12) . . ?
O3 Mo1 C5 127.89(12) . . ?
O1 Mo1 C5 149.48(11) . . ?
O7 Mo1 C5 118.17(12) . . ?
O6 Mo1 C5 79.89(11) . . ?
O2 Mo1 C1 79.43(12) . . ?
O3 Mo1 C1 93.20(13) . . ?
O1 Mo1 C1 151.75(12) . . ?
O7 Mo1 C1 129.27(12) . . ?
O6 Mo1 C1 114.31(12) . . ?
C5 Mo1 C1 35.09(14) . . ?
O2 Mo1 C4 116.05(12) . . ?
O3 Mo1 C4 127.98(12) . . ?
O1 Mo1 C4 147.45(11) . . ?
O7 Mo1 C4 83.02(12) . . ?
O6 Mo1 C4 74.04(11) . . ?
C5 Mo1 C4 35.25(14) . . ?
C1 Mo1 C4 57.96(13) . . ?
O2 Mo1 C2 109.97(13) . . ?
O3 Mo1 C2 75.29(12) . . ?
O1 Mo1 C2 151.56(12) . . ?
O7 Mo1 C2 98.65(13) . . ?
O6 Mo1 C2 130.17(12) . . ?
C5 Mo1 C2 57.03(13) . . ?
C1 Mo1 C2 34.07(14) . . ?
C4 Mo1 C2 56.48(13) . . ?
O2 Mo1 C3 135.06(12) . . ?
O3 Mo1 C3 94.59(12) . . ?
O1 Mo1 C3 148.99(12) . . ?
O7 Mo1 C3 72.88(11) . . ?
O6 Mo1 C3 103.66(12) . . ?
C5 Mo1 C3 56.96(13) . . ?
C1 Mo1 C3 56.56(14) . . ?
C4 Mo1 C3 33.79(14) . . ?
C2 Mo1 C3 33.35(14) . . ?
O2 Mo1 Mo2 86.26(7) . . ?
O3 Mo1 Mo2 36.60(7) . . ?
O1 Mo1 Mo2 39.80(7) . . ?
O7 Mo1 Mo2 79.12(7) . . ?
O6 Mo1 Mo2 116.44(7) . . ?
C5 Mo1 Mo2 159.29(10) . . ?
C1 Mo1 Mo2 125.53(10) . . ?
C4 Mo1 Mo2 156.81(10) . . ?
C2 Mo1 Mo2 111.82(10) . . ?
C3 Mo1 Mo2 125.02(10) . . ?
O2 Mo1 Mo3 36.32(7) . . ?
O3 Mo1 Mo3 87.06(7) . . ?
O1 Mo1 Mo3 39.58(7) . . ?
O7 Mo1 Mo3 115.71(6) . . ?
O6 Mo1 Mo3 78.03(7) . . ?
C5 Mo1 Mo3 115.63(9) . . ?
C1 Mo1 Mo3 114.92(10) . . ?
C4 Mo1 Mo3 142.61(10) . . ?
C2 Mo1 Mo3 140.28(11) . . ?
C3 Mo1 Mo3 171.36(10) . . ?
Mo2 Mo1 Mo3 59.947(10) . . ?
O4 Mo2 O3 97.81(10) . . ?
O4 Mo2 O1 76.33(10) . . ?
O3 Mo2 O1 76.51(10) . . ?
O4 Mo2 O9 86.55(10) . . ?
O3 Mo2 O9 150.75(10) . . ?
O1 Mo2 O9 76.50(9) . . ?
O4 Mo2 O8 151.49(10) . . ?
O3 Mo2 O8 84.97(10) . . ?
O1 Mo2 O8 76.79(9) . . ?
O9 Mo2 O8 78.11(9) . . ?
O4 Mo2 C13 120.64(13) . . ?
O3 Mo2 C13 124.01(12) . . ?
O1 Mo2 C13 146.43(12) . . ?
O9 Mo2 C13 76.04(11) . . ?
O8 Mo2 C13 78.96(12) . . ?
O4 Mo2 C14 85.61(12) . . ?
O3 Mo2 C14 133.13(12) . . ?
O1 Mo2 C14 147.72(12) . . ?
O9 Mo2 C14 75.90(12) . . ?
O8 Mo2 C14 113.14(12) . . ?
C13 Mo2 C14 35.30(13) . . ?
O4 Mo2 C12 132.53(13) . . ?
O3 Mo2 C12 88.91(12) . . ?
O1 Mo2 C12 149.80(12) . . ?
O9 Mo2 C12 109.40(12) . . ?
O8 Mo2 C12 75.69(12) . . ?
C13 Mo2 C12 35.19(13) . . ?
C14 Mo2 C12 57.78(14) . . ?
O4 Mo2 C15 76.07(13) . . ?
O3 Mo2 C15 101.14(12) . . ?
O1 Mo2 C15 151.68(12) . . ?
O9 Mo2 C15 107.95(12) . . ?
O8 Mo2 C15 131.46(12) . . ?
C13 Mo2 C15 57.58(14) . . ?
C14 Mo2 C15 34.24(13) . . ?
C12 Mo2 C15 56.58(14) . . ?
O4 Mo2 C11 102.18(13) . . ?
O3 Mo2 C11 76.87(12) . . ?
O1 Mo2 C11 152.84(11) . . ?
O9 Mo2 C11 130.65(12) . . ?
O8 Mo2 C11 106.05(13) . . ?
C13 Mo2 C11 57.57(13) . . ?
C14 Mo2 C11 56.93(14) . . ?
C12 Mo2 C11 33.96(14) . . ?
C15 Mo2 C11 33.67(14) . . ?
O4 Mo2 Mo3 36.63(8) . . ?
O3 Mo2 Mo3 87.47(7) . . ?
O1 Mo2 Mo3 39.71(7) . . ?
O9 Mo2 Mo3 78.89(7) . . ?
O8 Mo2 Mo3 115.84(7) . . ?
C13 Mo2 Mo3 147.35(10) . . ?
C14 Mo2 Mo3 117.65(10) . . ?
C12 Mo2 Mo3 167.52(10) . . ?
C15 Mo2 Mo3 112.53(10) . . ?
C11 Mo2 Mo3 133.60(11) . . ?
O4 Mo2 Mo1 87.22(8) . . ?
O3 Mo2 Mo1 37.01(7) . . ?
O1 Mo2 Mo1 39.50(6) . . ?
O9 Mo2 Mo1 115.12(7) . . ?
O8 Mo2 Mo1 78.01(7) . . ?
C13 Mo2 Mo1 151.38(10) . . ?
C14 Mo2 Mo1 166.47(10) . . ?
C12 Mo2 Mo1 121.22(10) . . ?
C15 Mo2 Mo1 132.51(10) . . ?
C11 Mo2 Mo1 113.76(10) . . ?
Mo3 Mo2 Mo1 60.043(10) . . ?
O2 Mo3 O4 96.69(10) . . ?
O2 Mo3 O1 75.92(9) . . ?
O4 Mo3 O1 76.15(10) . . ?
O2 Mo3 O5 86.90(10) . . ?
O4 Mo3 O5 151.42(10) . . ?
O1 Mo3 O5 77.29(9) . . ?
O2 Mo3 O10 151.29(10) . . ?
O4 Mo3 O10 85.34(10) . . ?
O1 Mo3 O10 76.82(9) . . ?
O5 Mo3 O10 78.49(10) . . ?
O2 Mo3 C23 124.88(12) . . ?
O4 Mo3 C23 120.48(13) . . ?
O1 Mo3 C23 146.88(12) . . ?
O5 Mo3 C23 78.52(12) . . ?
O10 Mo3 C23 76.45(11) . . ?
O2 Mo3 C22 131.89(12) . . ?
O4 Mo3 C22 85.57(13) . . ?
O1 Mo3 C22 148.89(12) . . ?
O5 Mo3 C22 112.96(12) . . ?
O10 Mo3 C22 76.79(12) . . ?
C23 Mo3 C22 35.35(14) . . ?
O2 Mo3 C24 89.96(12) . . ?
O4 Mo3 C24 134.43(14) . . ?
O1 Mo3 C24 148.30(13) . . ?
O5 Mo3 C24 73.68(13) . . ?
O10 Mo3 C24 109.04(12) . . ?
C23 Mo3 C24 34.92(13) . . ?
C22 Mo3 C24 58.13(15) . . ?
O2 Mo3 C21 98.57(13) . . ?
O4 Mo3 C21 77.69(14) . . ?
O1 Mo3 C21 152.37(13) . . ?
O5 Mo3 C21 129.96(14) . . ?
O10 Mo3 C21 109.79(13) . . ?
C23 Mo3 C21 57.61(14) . . ?
C22 Mo3 C21 34.85(14) . . ?
C24 Mo3 C21 56.74(17) . . ?
O2 Mo3 C25 76.02(12) . . ?
O4 Mo3 C25 105.05(15) . . ?
O1 Mo3 C25 151.84(12) . . ?
O5 Mo3 C25 103.34(15) . . ?
O10 Mo3 C25 131.23(12) . . ?
C23 Mo3 C25 56.97(14) . . ?
C22 Mo3 C25 57.32(15) . . ?
C24 Mo3 C25 33.63(15) . . ?
C21 Mo3 C25 33.82(17) . . ?
O2 Mo3 Mo2 86.46(7) . . ?
O4 Mo3 Mo2 36.29(7) . . ?
O1 Mo3 Mo2 39.87(7) . . ?
O5 Mo3 Mo2 116.35(7) . . ?
O10 Mo3 Mo2 78.33(7) . . ?
C23 Mo3 Mo2 147.22(10) . . ?
C22 Mo3 Mo2 117.81(10) . . ?
C24 Mo3 Mo2 169.09(12) . . ?
C21 Mo3 Mo2 113.63(12) . . ?
C25 Mo3 Mo2 135.52(12) . . ?
O2 Mo3 Mo1 36.50(7) . . ?
O4 Mo3 Mo1 86.92(7) . . ?
O1 Mo3 Mo1 39.44(6) . . ?
O5 Mo3 Mo1 79.19(7) . . ?
O10 Mo3 Mo1 115.58(6) . . ?
C23 Mo3 Mo1 151.75(10) . . ?
C22 Mo3 Mo1 164.94(10) . . ?
C24 Mo3 Mo1 120.84(10) . . ?
C21 Mo3 Mo1 130.44(11) . . ?
C25 Mo3 Mo1 112.51(10) . . ?
Mo2 Mo3 Mo1 60.010(10) . . ?
O11 Zn O14 109.99(14) . . ?
O11 Zn O16 114.39(13) . 3_556 ?
O14 Zn O16 87.20(17) . 3_556 ?
O11 Zn O15 98.29(14) . 3_556 ?
O14 Zn O15 151.03(13) . 3_556 ?
O16 Zn O15 86.75(19) 3_556 3_556 ?
O11 Zn O13 94.63(13) . . ?
O14 Zn O13 86.60(18) . . ?
O16 Zn O13 150.69(13) 3_556 . ?
O15 Zn O13 85.0(2) 3_556 . ?
Mo1 O1 Mo3 100.98(10) . . ?
Mo1 O1 Mo2 100.70(10) . . ?
Mo3 O1 Mo2 100.42(10) . . ?
Mo3 O2 Mo1 107.18(11) . . ?
Mo2 O3 Mo1 106.38(11) . . ?
Mo2 O4 Mo3 107.09(11) . . ?
C31 O5 Mo3 126.1(2) . . ?
C31 O6 Mo1 126.5(2) . . ?
C33 O7 Mo1 125.3(2) . . ?
C33 O8 Mo2 126.2(2) . . ?
C35 O9 Mo2 126.0(2) . . ?
C35 O10 Mo3 126.0(2) . . ?
C37 O11 Zn 125.8(3) . . ?
C39 O13 Zn 129.4(3) . . ?
C41 O14 Zn 126.6(3) . . ?
C41 O15 Zn 132.7(3) . 3_556 ?
C39 O16 Zn 129.9(3) . 3_556 ?
C2 C1 C5 107.6(4) . . ?
C2 C1 C6 125.5(4) . . ?
C5 C1 C6 126.8(4) . . ?
C2 C1 Mo1 75.8(2) . . ?
C5 C1 Mo1 71.2(2) . . ?
C6 C1 Mo1 121.2(3) . . ?
C3 C2 C1 108.4(4) . . ?
C3 C2 C7 124.9(4) . . ?
C1 C2 C7 126.5(4) . . ?
C3 C2 Mo1 73.5(2) . . ?
C1 C2 Mo1 70.1(2) . . ?
C7 C2 Mo1 125.9(3) . . ?
C2 C3 C4 108.8(4) . . ?
C2 C3 C8 126.1(4) . . ?
C4 C3 C8 125.0(4) . . ?
C2 C3 Mo1 73.1(2) . . ?
C4 C3 Mo1 70.5(2) . . ?
C8 C3 Mo1 125.8(3) . . ?
C3 C4 C5 107.4(4) . . ?
C3 C4 C9 125.5(4) . . ?
C5 C4 C9 126.7(4) . . ?
C3 C4 Mo1 75.7(2) . . ?
C5 C4 Mo1 70.7(2) . . ?
C9 C4 Mo1 124.9(3) . . ?
C1 C5 C4 107.8(3) . . ?
C1 C5 C10 125.3(4) . . ?
C4 C5 C10 126.7(4) . . ?
C1 C5 Mo1 73.7(2) . . ?
C4 C5 Mo1 74.1(2) . . ?
C10 C5 Mo1 121.7(3) . . ?
C15 C11 C12 108.2(4) . . ?
C15 C11 C16 125.0(4) . . ?
C12 C11 C16 126.8(4) . . ?
C15 C11 Mo2 72.9(2) . . ?
C12 C11 Mo2 71.1(2) . . ?
C16 C11 Mo2 124.0(3) . . ?
C11 C12 C13 108.1(4) . . ?
C11 C12 C17 125.3(4) . . ?
C13 C12 C17 126.5(4) . . ?
C11 C12 Mo2 74.9(2) . . ?
C13 C12 Mo2 70.2(2) . . ?
C17 C12 Mo2 123.2(3) . . ?
C14 C13 C12 107.3(3) . . ?
C14 C13 C18 126.8(4) . . ?
C12 C13 C18 125.6(4) . . ?
C14 C13 Mo2 73.6(2) . . ?
C12 C13 Mo2 74.6(2) . . ?
C18 C13 Mo2 122.7(3) . . ?
C15 C14 C13 108.0(4) . . ?
C15 C14 C19 124.2(4) . . ?
C13 C14 C19 127.8(4) . . ?
C15 C14 Mo2 75.5(2) . . ?
C13 C14 Mo2 71.1(2) . . ?
C19 C14 Mo2 121.3(3) . . ?
C11 C15 C14 108.4(4) . . ?
C11 C15 C20 125.0(4) . . ?
C14 C15 C20 126.5(4) . . ?
C11 C15 Mo2 73.4(2) . . ?
C14 C15 Mo2 70.3(2) . . ?
C20 C15 Mo2 124.5(3) . . ?
C25 C21 C22 108.2(4) . . ?
C25 C21 C26 126.7(5) . . ?
C22 C21 C26 125.0(5) . . ?
C25 C21 Mo3 74.4(2) . . ?
C22 C21 Mo3 69.9(2) . . ?
C26 C21 Mo3 125.1(3) . . ?
C23 C22 C21 107.0(4) . . ?
C23 C22 C27 126.4(4) . . ?
C21 C22 C27 126.4(4) . . ?
C23 C22 Mo3 71.8(2) . . ?
C21 C22 Mo3 75.2(2) . . ?
C27 C22 Mo3 122.4(3) . . ?
C22 C23 C24 108.5(4) . . ?
C22 C23 C28 126.3(4) . . ?
C24 C23 C28 124.9(4) . . ?
C22 C23 Mo3 72.9(2) . . ?
C24 C23 Mo3 75.1(2) . . ?
C28 C23 Mo3 123.2(3) . . ?
C25 C24 C23 107.9(4) . . ?
C25 C24 C29 125.3(4) . . ?
C23 C24 C29 126.6(4) . . ?
C25 C24 Mo3 75.2(2) . . ?
C23 C24 Mo3 69.9(2) . . ?
C29 C24 Mo3 124.7(3) . . ?
C24 C25 C21 108.5(4) . . ?
C24 C25 C30 126.1(5) . . ?
C21 C25 C30 125.3(5) . . ?
C24 C25 Mo3 71.2(2) . . ?
C21 C25 Mo3 71.7(2) . . ?
C30 C25 Mo3 125.2(3) . . ?
O5 C31 O6 130.0(4) . . ?
O5 C31 C32 113.6(3) . . ?
O6 C31 C32 116.4(4) . . ?
F1 C32 F3 106.7(3) . . ?
F1 C32 F2 108.4(3) . . ?
F3 C32 F2 108.1(3) . . ?
F1 C32 C31 112.9(3) . . ?
F3 C32 C31 110.1(3) . . ?
F2 C32 C31 110.5(3) . . ?
O8 C33 O7 130.5(4) . . ?
O8 C33 C34 114.1(3) . . ?
O7 C33 C34 115.4(3) . . ?
F5 C34 F4 109.0(4) . . ?
F5 C34 F6 106.8(4) . . ?
F4 C34 F6 106.5(4) . . ?
F5 C34 C33 111.7(4) . . ?
F4 C34 C33 112.8(4) . . ?
F6 C34 C33 109.8(3) . . ?
O9 C35 O10 130.3(3) . . ?
O9 C35 C36 115.7(3) . . ?
O10 C35 C36 113.9(3) . . ?
F9 C36 F8 108.2(3) . . ?
F9 C36 F7 106.5(3) . . ?
F8 C36 F7 108.2(4) . . ?
F9 C36 C35 110.5(3) . . ?
F8 C36 C35 110.5(3) . . ?
F7 C36 C35 112.6(3) . . ?
O12 C37 O11 130.1(4) . . ?
O12 C37 C38 118.1(4) . . ?
O11 C37 C38 111.7(4) . . ?
F10 C38 F12 107.0(4) . . ?
F10 C38 F11 106.3(4) . . ?
F12 C38 F11 106.6(4) . . ?
F10 C38 C37 110.9(4) . . ?
F12 C38 C37 113.0(4) . . ?
F11 C38 C37 112.6(4) . . ?
O13 C39 O16 129.8(4) . . ?
O13 C39 C40 115.2(4) . . ?
O16 C39 C40 115.0(4) . . ?
F14 C40 F13 107.5(4) . . ?
F14 C40 F15 107.5(4) . . ?
F13 C40 F15 107.3(3) . . ?
F14 C40 C39 111.5(3) . . ?
F13 C40 C39 110.1(4) . . ?
F15 C40 C39 112.7(3) . . ?
O15 C41 O14 129.6(5) . . ?
O15 C41 C42 115.3(4) . . ?
O14 C41 C42 115.1(4) . . ?
F17* C42 F16* 110.6(12) . . ?
F17* C42 F18 49.6(7) . . ?
F16* C42 F18 127.2(11) . . ?
F17* C42 F16 122.8(8) . . ?
F16* C42 F16 28.3(7) . . ?
F18 C42 F16 112.7(5) . . ?
F17* C42 F17 54.9(8) . . ?
F16* C42 F17 73.4(8) . . ?
F18 C42 F17 104.2(5) . . ?
F16 C42 F17 100.5(5) . . ?
F17* C42 F18* 100.9(9) . . ?
F16* C42 F18* 99.9(9) . . ?
F18 C42 F18* 53.7(6) . . ?
F16 C42 F18* 72.6(6) . . ?
F17 C42 F18* 147.2(7) . . ?
F17* C42 C41 121.0(8) . . ?
F16* C42 C41 117.0(11) . . ?
F18 C42 C41 113.5(4) . . ?
F16 C42 C41 115.6(4) . . ?
F17 C42 C41 108.7(5) . . ?
F18* C42 C41 103.0(6) . . ?

loop_
_geom_bond_atom_site_label_1
_geom_bond_atom_site_label_2
_geom_bond_distance
_geom_bond_site_symmetry_2
_geom_bond_publ_flag
Mo1 O2 1.949(2) . ?
Mo1 O3 1.963(2) . ?
Mo1 O1 2.026(2) . ?
Mo1 O7 2.171(2) . ?
Mo1 O6 2.196(2) . ?
Mo1 C5 2.336(4) . ?
Mo1 C1 2.368(4) . ?
Mo1 C4 2.380(4) . ?
Mo1 C2 2.442(4) . ?
Mo1 C3 2.447(4) . ?
Mo1 Mo2 3.1290(5) . ?
Mo1 Mo3 3.1300(4) . ?
Mo2 O4 1.936(2) . ?
Mo2 O3 1.945(2) . ?
Mo2 O1 2.038(2) . ?
Mo2 O9 2.178(2) . ?
Mo2 O8 2.185(2) . ?
Mo2 C13 2.336(4) . ?
Mo2 C14 2.369(4) . ?
Mo2 C12 2.394(4) . ?
Mo2 C15 2.436(4) . ?
Mo2 C11 2.443(4) . ?
Mo2 Mo3 3.1270(4) . ?
Mo3 O2 1.940(2) . ?
Mo3 O4 1.952(3) . ?
Mo3 O1 2.031(2) . ?
Mo3 O5 2.175(3) . ?
Mo3 O10 2.191(2) . ?
Mo3 C23 2.333(4) . ?
Mo3 C22 2.347(4) . ?
Mo3 C24 2.401(4) . ?
Mo3 C21 2.417(4) . ?
Mo3 C25 2.452(4) . ?
Zn O11 1.926(3) . ?
Zn O14 2.026(4) . ?
Zn O16 2.030(3) 3_556 ?
Zn O15 2.067(4) 3_556 ?
Zn O13 2.074(3) . ?
F1 C32 1.323(5) . ?
F2 C32 1.335(4) . ?
F3 C32 1.333(5) . ?
F4 C34 1.330(5) . ?
F5 C34 1.317(5) . ?
F6 C34 1.342(5) . ?
F7 C36 1.331(5) . ?
F8 C36 1.330(5) . ?
F9 C36 1.329(5) . ?
F10 C38 1.333(5) . ?
F11 C38 1.337(5) . ?
F12 C38 1.336(5) . ?
F13 C40 1.332(5) . ?
F14 C40 1.330(5) . ?
F15 C40 1.334(5) . ?
O5 C31 1.250(4) . ?
O6 C31 1.252(4) . ?
O7 C33 1.252(4) . ?
O8 C33 1.242(4) . ?
O9 C35 1.247(4) . ?
O10 C35 1.248(4) . ?
O11 C37 1.243(5) . ?
O12 C37 1.207(5) . ?
O13 C39 1.200(5) . ?
O14 C41 1.231(5) . ?
O15 C41 1.206(5) . ?
O15 Zn 2.067(4) 3_556 ?
O16 C39 1.219(5) . ?
O16 Zn 2.030(3) 3_556 ?
C1 C2 1.411(6) . ?
C1 C5 1.418(6) . ?
C1 C6 1.498(6) . ?
C2 C3 1.403(6) . ?
C2 C7 1.497(6) . ?
C3 C4 1.404(6) . ?
C3 C8 1.500(6) . ?
C4 C5 1.428(5) . ?
C4 C9 1.490(6) . ?
C5 C10 1.507(5) . ?
C11 C15 1.413(6) . ?
C11 C12 1.413(6) . ?
C11 C16 1.500(6) . ?
C12 C13 1.431(5) . ?
C12 C17 1.499(6) . ?
C13 C14 1.427(5) . ?
C13 C18 1.497(5) . ?
C14 C15 1.416(5) . ?
C14 C19 1.497(5) . ?
C15 C20 1.492(6) . ?
C21 C25 1.416(7) . ?
C21 C22 1.428(6) . ?
C21 C26 1.497(7) . ?
C22 C23 1.421(6) . ?
C22 C27 1.498(6) . ?
C23 C24 1.422(6) . ?
C23 C28 1.498(5) . ?
C24 C25 1.404(6) . ?
C24 C29 1.492(6) . ?
C25 C30 1.500(6) . ?
C31 C32 1.541(5) . ?
C33 C34 1.531(5) . ?
C35 C36 1.534(5) . ?
C37 C38 1.526(6) . ?
C39 C40 1.537(6) . ?
C41 C42 1.512(7) . ?
C42 F17* 1.235(11) . ?
C42 F16* 1.268(13) . ?
C42 F18 1.280(6) . ?
C42 F16 1.316(6) . ?
C42 F17 1.401(6) . ?
C42 F18* 1.498(11) . ?
